data_4029056
loop_
_publ_author_name
'Suraru, Sabin-Lucian'
'Burschka, Christian'
'W\"urthner, Frank'

_publ_section_title
;
 Diindole-annulated naphthalene diimides: synthesis and optical and
 electronic properties of syn- and anti-isomers.
;
_journal_issue 1
_journal_name_full 'The Journal of organic chemistry'
_journal_page_first 128
_journal_page_last 139
_journal_paper_doi 10.1021/jo402365s
_journal_volume 79
_journal_year 2014
_chemical_formula_moiety 'C50 H44 N4 O4, C7 H8'
_chemical_formula_sum 'C57 H52 N4 O4'
_chemical_formula_weight 857.02
_chemical_name_systematic
;
 ?
;
_space_group_crystal_system monoclinic
_space_group_IT_number 14
_space_group_name_Hall '-P 2ybc'
_space_group_name_H-M_alt 'P 1 21/c 1'
_symmetry_space_group_name_Hall '-P 2ybc'
_symmetry_space_group_name_H-M 'P 1 21/c 1'
_atom_sites_solution_hydrogens geom
_atom_sites_solution_primary direct
_atom_sites_solution_secondary difmap
_audit_creation_method SHELXL-2013
_cell_angle_alpha 90
_cell_angle_beta 99.646(9)
_cell_angle_gamma 90
_cell_formula_units_Z 2
_cell_length_a 9.390(5)
_cell_length_b 27.085(13)
_cell_length_c 9.422(5)
_cell_measurement_reflns_used 1006
_cell_measurement_temperature 173(2)
_cell_measurement_theta_max 26.25
_cell_measurement_theta_min 2.67
_cell_volume 2362(2)
_computing_cell_refinement 'SAINT V6.45A Bruker'
_computing_data_collection 'Smart 5.631 Bruker 2002'
_computing_data_reduction 'SAINT V6.45A Bruker'
_computing_molecular_graphics 'XP V5.1 Bruker 1998'
_computing_publication_material 'SHELXL-97 (Sheldrick, 1997'
_computing_structure_refinement 'SHELXL-2013 (Sheldrick, 2013)'
_computing_structure_solution 'SHELXS-97 (Sheldrick, 1990)'
_diffrn_ambient_temperature 173(2)
_diffrn_measured_fraction_theta_full 0.999
_diffrn_measured_fraction_theta_max 0.994
_diffrn_measurement_device_type 'Bruker Smart D8 APEX-I'
_diffrn_measurement_method '\f and \w scans'
_diffrn_radiation_monochromator graphite
_diffrn_radiation_type MoK\a
_diffrn_radiation_wavelength 0.71073
_diffrn_reflns_av_R_equivalents 0.0607
_diffrn_reflns_av_unetI/netI 0.0337
_diffrn_reflns_Laue_measured_fraction_full 0.999
_diffrn_reflns_Laue_measured_fraction_max 0.994
_diffrn_reflns_limit_h_max 11
_diffrn_reflns_limit_h_min -11
_diffrn_reflns_limit_k_max 33
_diffrn_reflns_limit_k_min -33
_diffrn_reflns_limit_l_max 11
_diffrn_reflns_limit_l_min -11
_diffrn_reflns_number 29924
_diffrn_reflns_point_group_measured_fraction_full 0.999
_diffrn_reflns_point_group_measured_fraction_max 0.994
_diffrn_reflns_theta_full 25.242
_diffrn_reflns_theta_max 26.373
_diffrn_reflns_theta_min 2.200
_diffrn_source 'fine-focus sealed tube'
_exptl_absorpt_coefficient_mu 0.076
_exptl_absorpt_correction_T_max 0.990
_exptl_absorpt_correction_T_min 0.813857
_exptl_absorpt_correction_type multi-scan
_exptl_absorpt_process_details 'SADABS V2.10, Bruker Nonius'
_exptl_crystal_colour red
_exptl_crystal_density_diffrn 1.205
_exptl_crystal_description block
_exptl_crystal_F_000 908
_exptl_crystal_size_max 0.20
_exptl_crystal_size_mid 0.15
_exptl_crystal_size_min 0.13
_refine_diff_density_max 0.229
_refine_diff_density_min -0.237
_refine_diff_density_rms 0.039
_refine_ls_extinction_method none
_refine_ls_goodness_of_fit_ref 1.186
_refine_ls_hydrogen_treatment constr
_refine_ls_matrix_type full
_refine_ls_number_parameters 363
_refine_ls_number_reflns 4791
_refine_ls_number_restraints 19
_refine_ls_restrained_S_all 1.184
_refine_ls_R_factor_all 0.0656
_refine_ls_R_factor_gt 0.0579
_refine_ls_shift/su_max 0.000
_refine_ls_shift/su_mean 0.000
_refine_ls_structure_factor_coef Fsqd
_refine_ls_weighting_details 'w=1/[\s^2^(Fo^2^)+(0.0458P)^2^+0.9456P] where P=(Fo^2^+2Fc^2^)/3'
_refine_ls_weighting_scheme calc
_refine_ls_wR_factor_gt 0.1358
_refine_ls_wR_factor_ref 0.1400
_reflns_Friedel_coverage 0.000
_reflns_number_gt 4243
_reflns_number_total 4791
_reflns_threshold_expression 'I > 2\s(I)'
_cod_data_source_file jo402365s_si_005.cif
_cod_data_source_block SAS330k
_cod_original_cell_volume 2363(2)
_cod_database_code 4029056
_shelx_space_group_comment
;
The symmetry employed for this shelxl refinement is uniquely defined
by the following loop, which should always be used as a source of
symmetry information in preference to the above space-group names.
They are only intended as comments.
;
_shelxl_version_number 2013-4

loop_
_space_group_symop_operation_xyz
'x, y, z'
'-x, y+1/2, -z+1/2'
'-x, -y, -z'
'x, -y-1/2, z-1/2'

loop_
_atom_site_label
_atom_site_type_symbol
_atom_site_fract_x
_atom_site_fract_y
_atom_site_fract_z
_atom_site_U_iso_or_equiv
_atom_site_adp_type
_atom_site_occupancy
_atom_site_site_symmetry_order
_atom_site_calc_flag
_atom_site_refinement_flags_posn
_atom_site_refinement_flags_adp
_atom_site_refinement_flags_occupancy
_atom_site_disorder_assembly
_atom_site_disorder_group
C1 C 0.09862(19) 0.38882(6) -0.01204(19) 0.0344(4) Uani 1 1 d . . . . .
C2 C 0.00776(17) 0.43275(6) -0.05636(17) 0.0262(3) Uani 1 1 d . . . . .
C3 C 0.04006(16) 0.47788(6) 0.02071(16) 0.0248(3) Uani 1 1 d . . . . .
C4 C 0.15337(17) 0.47969(6) 0.14134(17) 0.0260(3) Uani 1 1 d . . . . .
C5 C 0.24004(17) 0.43607(6) 0.18991(17) 0.0289(4) Uani 1 1 d . . . . .
C6 C -0.18315(17) 0.47592(6) -0.21423(17) 0.0272(3) Uani 1 1 d . . . . .
C7 C -0.10498(17) 0.43076(6) -0.17504(17) 0.0262(3) Uani 1 1 d . . . . .
C8 C -0.17240(17) 0.39374(6) -0.27887(17) 0.0287(4) Uani 1 1 d . . . . .
C9 C -0.15343(19) 0.34306(6) -0.3027(2) 0.0371(4) Uani 1 1 d . . . . .
H9 H -0.0809 0.3249 -0.2421 0.044 Uiso 1 1 calc R U . . .
C10 C -0.2422(2) 0.31998(7) -0.4161(2) 0.0449(5) Uani 1 1 d . . . . .
H10 H -0.2294 0.2858 -0.4325 0.054 Uiso 1 1 calc R U . . .
C11 C -0.3499(2) 0.34580(7) -0.5067(2) 0.0452(5) Uani 1 1 d . . . . .
H11 H -0.4087 0.3290 -0.5835 0.054 Uiso 1 1 calc R U . . .
C12 C -0.3719(2) 0.39539(7) -0.4858(2) 0.0397(4) Uani 1 1 d . . . . .
H12 H -0.4451 0.4132 -0.5468 0.048 Uiso 1 1 calc R U . . .
C13 C -0.28282(18) 0.41848(6) -0.37197(18) 0.0315(4) Uani 1 1 d . . . . .
C15 C 0.30014(18) 0.35009(6) 0.14472(18) 0.0301(4) Uani 1 1 d . . . . .
C16 C 0.26038(19) 0.31431(6) 0.23717(19) 0.0338(4) Uani 1 1 d . . . . .
C17 C 0.3473(2) 0.27213(7) 0.2595(2) 0.0429(5) Uani 1 1 d . . . . .
H17 H 0.3237 0.2469 0.3216 0.051 Uiso 1 1 calc R U . . .
C18 C 0.4661(2) 0.26651(7) 0.1935(2) 0.0468(5) Uani 1 1 d . . . . .
H18 H 0.5220 0.2372 0.2083 0.056 Uiso 1 1 calc R U . . .
C19 C 0.5047(2) 0.30306(7) 0.1060(2) 0.0460(5) Uani 1 1 d . . . . .
H19 H 0.5884 0.2990 0.0628 0.055 Uiso 1 1 calc R U . . .
C20 C 0.4225(2) 0.34627(7) 0.0798(2) 0.0376(4) Uani 1 1 d . . . . .
C21 C 0.1303(2) 0.32036(7) 0.3118(2) 0.0450(5) Uani 1 1 d . . . . .
H21 H 0.0816 0.3521 0.2780 0.054 Uiso 1 1 calc R U . A 1
C22 C 0.4667(3) 0.38673(8) -0.0155(3) 0.0532(5) Uani 1 1 d . . . . .
H22 H 0.3938 0.4137 -0.0161 0.064 Uiso 1 1 calc R U . B 1
C23 C 0.4596(9) 0.3712(4) -0.1743(11) 0.059(2) Uani 0.59(3) 1 d . . P C 1
H23A H 0.3681 0.3542 -0.2078 0.088 Uiso 0.59(3) 1 calc R U P C 1
H23B H 0.5403 0.3490 -0.1824 0.088 Uiso 0.59(3) 1 calc R U P C 1
H23C H 0.4659 0.4006 -0.2335 0.088 Uiso 0.59(3) 1 calc R U P C 1
C24 C 0.610(2) 0.4095(7) 0.0402(17) 0.092(4) Uani 0.59(3) 1 d . . P C 1
H24A H 0.6310 0.4350 -0.0270 0.138 Uiso 0.59(3) 1 calc R U P C 1
H24B H 0.6847 0.3840 0.0499 0.138 Uiso 0.59(3) 1 calc R U P C 1
H24C H 0.6070 0.4244 0.1345 0.138 Uiso 0.59(3) 1 calc R U P C 1
C25 C 0.1807(14) 0.3243(6) 0.4792(12) 0.075(2) Uani 0.59(3) 1 d . . P C 1
H25A H 0.0961 0.3282 0.5266 0.112 Uiso 0.59(3) 1 calc R U P C 1
H25B H 0.2444 0.3529 0.5009 0.112 Uiso 0.59(3) 1 calc R U P C 1
H25C H 0.2330 0.2942 0.5144 0.112 Uiso 0.59(3) 1 calc R U P C 1
C26 C 0.0206(17) 0.2789(6) 0.275(2) 0.092(4) Uani 0.59(3) 1 d . . P C 1
H26A H -0.0612 0.2844 0.3259 0.139 Uiso 0.59(3) 1 calc R U P C 1
H26B H 0.0664 0.2472 0.3056 0.139 Uiso 0.59(3) 1 calc R U P C 1
H26C H -0.0139 0.2783 0.1713 0.139 Uiso 0.59(3) 1 calc R U P C 1
C23A C 0.447(3) 0.3689(9) -0.162(2) 0.135(9) Uani 0.41(3) 1 d . . P C 2
H23D H 0.4757 0.3947 -0.2250 0.202 Uiso 0.41(3) 1 calc R U P C 2
H23E H 0.3452 0.3605 -0.1944 0.202 Uiso 0.41(3) 1 calc R U P C 2
H23F H 0.5068 0.3395 -0.1674 0.202 Uiso 0.41(3) 1 calc R U P C 2
C24A C 0.628(3) 0.4028(11) 0.051(3) 0.109(7) Uani 0.41(3) 1 d . . P C 2
H24D H 0.6596 0.4289 -0.0089 0.163 Uiso 0.41(3) 1 calc R U P C 2
H24E H 0.6921 0.3742 0.0526 0.163 Uiso 0.41(3) 1 calc R U P C 2
H24F H 0.6303 0.4151 0.1488 0.163 Uiso 0.41(3) 1 calc R U P C 2
C25A C 0.156(2) 0.3036(8) 0.4615(19) 0.070(4) Uani 0.41(3) 1 d . . P C 2
H25D H 0.0680 0.3082 0.5032 0.105 Uiso 0.41(3) 1 calc R U P C 2
H25E H 0.2349 0.3227 0.5165 0.105 Uiso 0.41(3) 1 calc R U P C 2
H25F H 0.1820 0.2685 0.4649 0.105 Uiso 0.41(3) 1 calc R U P C 2
C26A C -0.001(2) 0.2917(8) 0.222(2) 0.078(4) Uani 0.41(3) 1 d . . P C 2
H26D H -0.0860 0.2952 0.2696 0.118 Uiso 0.41(3) 1 calc R U P C 2
H26E H 0.0235 0.2567 0.2173 0.118 Uiso 0.41(3) 1 calc R U P C 2
H26F H -0.0225 0.3054 0.1250 0.118 Uiso 0.41(3) 1 calc R U P C 2
N1 N 0.20742(15) 0.39318(5) 0.10977(14) 0.0287(3) Uani 1 1 d . . . . .
N2 N -0.28824(15) 0.46737(5) -0.33002(15) 0.0325(3) Uani 1 1 d . . . . .
H2 H -0.3501 0.4895 -0.3717 0.039 Uiso 1 1 calc R U . . .
O1 O 0.33867(14) 0.43617(5) 0.29374(13) 0.0416(3) Uani 1 1 d . . . . .
O2 O 0.08630(19) 0.35004(5) -0.07610(19) 0.0704(6) Uani 1 1 d . . . . .
C31 C 0.809(2) 0.5084(7) 0.3435(19) 0.172(10) Uani 0.5 1 d . . P D -1
H31A H 0.7780 0.5430 0.3389 0.258 Uiso 0.5 1 calc R U P D -1
H31B H 0.7314 0.4875 0.3680 0.258 Uiso 0.5 1 calc R U P D -1
H31C H 0.8316 0.4983 0.2498 0.258 Uiso 0.5 1 calc R U P D -1
C32 C 0.9358(6) 0.5030(3) 0.4518(6) 0.0758(16) Uani 0.5 1 d D . P D -1
C30 C 1.0101(14) 0.4592(5) 0.4806(18) 0.080(8) Uani 0.5 1 d D . P D -1
H30 H 0.9794 0.4306 0.4253 0.096 Uiso 0.5 1 calc R U P D -1
C34 C 1.1294(10) 0.4564(3) 0.5900(9) 0.101(3) Uani 0.5 1 d D . P D -1
H34 H 1.1773 0.4257 0.6091 0.121 Uiso 0.5 1 calc R U P D -1
C31A C 1.1810(10) 0.4974(4) 0.6726(13) 0.079(3) Uani 0.5 1 d D . P D -1
H31G H 1.2631 0.4957 0.7466 0.094 Uiso 0.5 1 calc R U P D -1
C33A C 1.1048(8) 0.5407(3) 0.6395(7) 0.093(2) Uani 0.5 1 d D . P D -1
H33A H 1.1353 0.5695 0.6941 0.112 Uiso 0.5 1 calc R U P D -1
C30A C 0.9868(16) 0.5443(6) 0.5314(17) 0.084(8) Uani 0.5 1 d D . P D -1
H30A H 0.9401 0.5753 0.5112 0.101 Uiso 0.5 1 calc R U P D -1

loop_
_atom_site_aniso_label
_atom_site_aniso_U_11
_atom_site_aniso_U_22
_atom_site_aniso_U_33
_atom_site_aniso_U_23
_atom_site_aniso_U_13
_atom_site_aniso_U_12
C1 0.0366(9) 0.0247(8) 0.0373(9) -0.0007(7) -0.0065(7) 0.0007(7)
C2 0.0270(8) 0.0246(8) 0.0262(8) 0.0026(6) 0.0015(6) 0.0001(6)
C3 0.0252(7) 0.0250(8) 0.0235(7) 0.0028(6) 0.0023(6) -0.0009(6)
C4 0.0270(8) 0.0245(8) 0.0254(8) 0.0030(6) 0.0010(6) 0.0004(6)
C5 0.0291(8) 0.0279(8) 0.0281(8) 0.0014(6) -0.0001(7) 0.0012(6)
C6 0.0264(8) 0.0291(8) 0.0243(8) 0.0023(6) -0.0007(6) -0.0008(6)
C7 0.0265(8) 0.0248(8) 0.0265(8) 0.0003(6) 0.0026(6) -0.0027(6)
C8 0.0282(8) 0.0298(8) 0.0270(8) -0.0008(6) 0.0009(6) -0.0043(6)
C9 0.0371(9) 0.0298(9) 0.0407(10) -0.0039(8) -0.0040(8) 0.0004(7)
C10 0.0458(11) 0.0338(10) 0.0505(12) -0.0125(8) -0.0049(9) -0.0016(8)
C11 0.0445(11) 0.0445(11) 0.0414(11) -0.0140(9) -0.0082(8) -0.0063(9)
C12 0.0387(10) 0.0404(10) 0.0350(10) -0.0047(8) -0.0080(8) 0.0000(8)
C13 0.0321(9) 0.0315(9) 0.0295(8) -0.0013(7) 0.0015(7) -0.0024(7)
C15 0.0304(8) 0.0243(8) 0.0318(8) -0.0021(6) -0.0059(7) 0.0023(6)
C16 0.0376(9) 0.0260(8) 0.0337(9) -0.0004(7) -0.0055(7) 0.0002(7)
C17 0.0550(12) 0.0259(9) 0.0424(10) 0.0008(8) -0.0068(9) 0.0040(8)
C18 0.0506(12) 0.0316(10) 0.0517(12) -0.0097(9) -0.0099(9) 0.0150(8)
C19 0.0392(10) 0.0440(11) 0.0530(12) -0.0145(9) 0.0028(9) 0.0099(8)
C20 0.0379(10) 0.0339(9) 0.0392(10) -0.0075(8) 0.0010(8) 0.0002(7)
C21 0.0494(11) 0.0342(10) 0.0521(12) 0.0105(9) 0.0104(9) 0.0013(8)
C22 0.0569(13) 0.0456(12) 0.0630(14) -0.0012(10) 0.0266(11) -0.0016(10)
C23 0.068(4) 0.068(4) 0.043(4) -0.004(3) 0.016(3) -0.011(3)
C24 0.115(10) 0.094(7) 0.071(5) -0.023(5) 0.029(5) -0.046(6)
C25 0.096(6) 0.084(7) 0.047(3) 0.001(5) 0.019(3) 0.013(5)
C26 0.078(7) 0.078(7) 0.132(11) -0.024(6) 0.045(7) -0.032(5)
C23A 0.196(19) 0.132(14) 0.086(11) 0.046(9) 0.056(11) -0.035(12)
C24A 0.078(8) 0.120(13) 0.131(14) 0.023(9) 0.026(8) -0.069(9)
C25A 0.079(6) 0.081(8) 0.054(6) 0.011(6) 0.023(5) 0.011(7)
C26A 0.050(5) 0.088(10) 0.097(9) 0.009(6) 0.013(6) -0.021(5)
N1 0.0308(7) 0.0235(7) 0.0292(7) 0.0035(5) -0.0025(6) 0.0023(5)
N2 0.0338(7) 0.0284(7) 0.0305(7) -0.0011(6) -0.0085(6) 0.0023(6)
O1 0.0437(7) 0.0344(7) 0.0388(7) -0.0034(5) -0.0161(6) 0.0087(5)
O2 0.0800(11) 0.0325(7) 0.0784(11) -0.0188(7) -0.0453(9) 0.0188(7)
C31 0.184(18) 0.25(3) 0.081(10) 0.053(13) 0.031(11) -0.041(15)
C32 0.078(4) 0.095(5) 0.062(4) 0.009(3) 0.032(3) -0.023(4)
C30 0.103(15) 0.057(7) 0.091(12) -0.001(7) 0.051(11) -0.030(8)
C34 0.096(6) 0.109(7) 0.110(7) 0.031(5) 0.051(5) 0.004(5)
C31A 0.051(4) 0.120(9) 0.067(6) -0.007(6) 0.017(4) -0.031(5)
C33A 0.096(5) 0.114(6) 0.078(4) -0.023(4) 0.043(4) -0.046(5)
C30A 0.098(15) 0.085(11) 0.080(11) -0.014(8) 0.049(11) -0.012(8)

loop_
_atom_type_symbol
_atom_type_description
_atom_type_scat_dispersion_real
_atom_type_scat_dispersion_imag
_atom_type_scat_source
C C 0.0033 0.0016 'International Tables Vol C Tables 4.2.6.8 and 6.1.1.4'
H H 0.0000 0.0000 'International Tables Vol C Tables 4.2.6.8 and 6.1.1.4'
N N 0.0061 0.0033 'International Tables Vol C Tables 4.2.6.8 and 6.1.1.4'
O O 0.0106 0.0060 'International Tables Vol C Tables 4.2.6.8 and 6.1.1.4'

loop_
_geom_angle_atom_site_label_1
_geom_angle_atom_site_label_2
_geom_angle_atom_site_label_3
_geom_angle
_geom_angle_site_symmetry_1
_geom_angle_site_symmetry_3
O2 C1 N1 118.43(15) . .
O2 C1 C2 123.71(16) . .
N1 C1 C2 117.84(14) . .
C7 C2 C3 120.30(14) . .
C7 C2 C1 120.95(14) . .
C3 C2 C1 118.71(14) . .
C4 C3 C2 120.19(14) . .
C4 C3 C3 118.49(17) . 3_565
C2 C3 C3 121.33(17) . 3_565
C6 C4 C3 119.12(14) 3_565 .
C6 C4 C5 119.24(14) 3_565 .
C3 C4 C5 121.64(14) . .
O1 C5 N1 120.12(14) . .
O1 C5 C4 123.52(15) . .
N1 C5 C4 116.35(14) . .
N2 C6 C4 126.98(15) . 3_565
N2 C6 C7 109.28(14) . .
C4 C6 C7 123.74(14) 3_565 .
C2 C7 C6 117.02(14) . .
C2 C7 C8 137.65(15) . .
C6 C7 C8 105.33(13) . .
C9 C8 C13 117.64(15) . .
C9 C8 C7 136.11(15) . .
C13 C8 C7 106.25(14) . .
C10 C9 C8 119.09(17) . .
C10 C9 H9 120.5 . .
C8 C9 H9 120.5 . .
C9 C10 C11 121.64(18) . .
C9 C10 H10 119.2 . .
C11 C10 H10 119.2 . .
C12 C11 C10 120.77(17) . .
C12 C11 H11 119.6 . .
C10 C11 H11 119.6 . .
C11 C12 C13 117.52(17) . .
C11 C12 H12 121.2 . .
C13 C12 H12 121.2 . .
N2 C13 C12 127.07(16) . .
N2 C13 C8 109.58(14) . .
C12 C13 C8 123.34(16) . .
C20 C15 C16 123.32(16) . .
C20 C15 N1 117.69(15) . .
C16 C15 N1 118.96(15) . .
C15 C16 C17 116.80(18) . .
C15 C16 C21 122.33(15) . .
C17 C16 C21 120.87(17) . .
C18 C17 C16 121.31(19) . .
C18 C17 H17 119.3 . .
C16 C17 H17 119.3 . .
C17 C18 C19 120.49(17) . .
C17 C18 H18 119.8 . .
C19 C18 H18 119.8 . .
C18 C19 C20 120.96(19) . .
C18 C19 H19 119.5 . .
C20 C19 H19 119.5 . .
C15 C20 C19 117.06(18) . .
C15 C20 C22 122.25(17) . .
C19 C20 C22 120.69(18) . .
C25A C21 C16 113.4(7) . .
C16 C21 C26 112.5(5) . .
C16 C21 C25 110.0(5) . .
C26 C21 C25 110.7(6) . .
C25A C21 C26A 110.5(8) . .
C16 C21 C26A 108.6(8) . .
C16 C21 H21 107.8 . .
C26 C21 H21 107.8 . .
C25 C21 H21 107.8 . .
C23A C22 C20 108.7(9) . .
C24 C22 C20 114.2(8) . .
C24 C22 C23 110.1(6) . .
C20 C22 C23 113.9(5) . .
C23A C22 C24A 115.2(13) . .
C20 C22 C24A 107.5(11) . .
C24 C22 H22 106.0 . .
C20 C22 H22 106.0 . .
C23 C22 H22 106.0 . .
C22 C23 H23A 109.5 . .
C22 C23 H23B 109.5 . .
H23A C23 H23B 109.5 . .
C22 C23 H23C 109.5 . .
H23A C23 H23C 109.5 . .
H23B C23 H23C 109.5 . .
C22 C24 H24A 109.5 . .
C22 C24 H24B 109.5 . .
H24A C24 H24B 109.5 . .
C22 C24 H24C 109.5 . .
H24A C24 H24C 109.5 . .
H24B C24 H24C 109.5 . .
C21 C25 H25A 109.5 . .
C21 C25 H25B 109.5 . .
H25A C25 H25B 109.5 . .
C21 C25 H25C 109.5 . .
H25A C25 H25C 109.5 . .
H25B C25 H25C 109.5 . .
C21 C26 H26A 109.5 . .
C21 C26 H26B 109.5 . .
H26A C26 H26B 109.5 . .
C21 C26 H26C 109.5 . .
H26A C26 H26C 109.5 . .
H26B C26 H26C 109.5 . .
C22 C23A H23D 109.5 . .
C22 C23A H23E 109.5 . .
H23D C23A H23E 109.5 . .
C22 C23A H23F 109.5 . .
H23D C23A H23F 109.5 . .
H23E C23A H23F 109.5 . .
C22 C24A H24D 109.5 . .
C22 C24A H24E 109.5 . .
H24D C24A H24E 109.5 . .
C22 C24A H24F 109.5 . .
H24D C24A H24F 109.5 . .
H24E C24A H24F 109.5 . .
C21 C25A H25D 109.5 . .
C21 C25A H25E 109.5 . .
H25D C25A H25E 109.5 . .
C21 C25A H25F 109.5 . .
H25D C25A H25F 109.5 . .
H25E C25A H25F 109.5 . .
C21 C26A H26D 109.5 . .
C21 C26A H26E 109.5 . .
H26D C26A H26E 109.5 . .
C21 C26A H26F 109.5 . .
H26D C26A H26F 109.5 . .
H26E C26A H26F 109.5 . .
C5 N1 C1 125.17(13) . .
C5 N1 C15 118.43(13) . .
C1 N1 C15 116.15(13) . .
C6 N2 C13 109.55(13) . .
C6 N2 H2 125.2 . .
C13 N2 H2 125.2 . .
C32 C31 H31A 109.5 . .
C32 C31 H31B 109.5 . .
H31A C31 H31B 109.5 . .
C32 C31 H31C 109.5 . .
H31A C31 H31C 109.5 . .
H31B C31 H31C 109.5 . .
C30 C32 C30A 118.1(10) . .
C30 C32 C31 123.9(10) . .
C30A C32 C31 118.0(11) . .
C32 C30 C34 120.6(11) . .
C32 C30 H30 119.7 . .
C34 C30 H30 119.7 . .
C30 C34 C31A 122.1(10) . .
C30 C34 H34 118.9 . .
C31A C34 H34 118.9 . .
C33A C31A C34 115.6(9) . .
C33A C31A H31G 122.2 . .
C34 C31A H31G 122.2 . .
C30A C33A C31A 123.3(9) . .
C30A C33A H33A 118.4 . .
C31A C33A H33A 118.4 . .
C33A C30A C32 120.3(11) . .
C33A C30A H30A 119.9 . .
C32 C30A H30A 119.9 . .

loop_
_geom_bond_atom_site_label_1
_geom_bond_atom_site_label_2
_geom_bond_distance
_geom_bond_site_symmetry_2
C1 O2 1.207(2) .
C1 N1 1.408(2) .
C1 C2 1.483(2) .
C2 C7 1.406(2) .
C2 C3 1.428(2) .
C3 C4 1.422(2) .
C3 C3 1.434(3) 3_565
C4 C6 1.390(2) 3_565
C4 C5 1.464(2) .
C5 O1 1.229(2) .
C5 N1 1.391(2) .
C6 N2 1.363(2) .
C6 C4 1.390(2) 3_565
C6 C7 1.442(2) .
C7 C8 1.468(2) .
C8 C9 1.407(2) .
C8 C13 1.410(2) .
C9 C10 1.389(3) .
C9 H9 0.9500 .
C10 C11 1.397(3) .
C10 H10 0.9500 .
C11 C12 1.378(3) .
C11 H11 0.9500 .
C12 C13 1.393(2) .
C12 H12 0.9500 .
C13 N2 1.385(2) .
C15 C20 1.394(3) .
C15 C16 1.395(2) .
C15 N1 1.460(2) .
C16 C17 1.399(2) .
C16 C21 1.517(3) .
C17 C18 1.374(3) .
C17 H17 0.9500 .
C18 C19 1.375(3) .
C18 H18 0.9500 .
C19 C20 1.401(3) .
C19 H19 0.9500 .
C20 C22 1.518(3) .
C21 C25A 1.463(16) .
C21 C26 1.524(13) .
C21 C25 1.573(11) .
C21 C26A 1.576(19) .
C21 H21 1.0000 .
C22 C23A 1.45(2) .
C22 C24 1.489(15) .
C22 C23 1.545(9) .
C22 C24A 1.60(2) .
C22 H22 1.0000 .
C23 H23A 0.9800 .
C23 H23B 0.9800 .
C23 H23C 0.9800 .
C24 H24A 0.9800 .
C24 H24B 0.9800 .
C24 H24C 0.9800 .
C25 H25A 0.9800 .
C25 H25B 0.9800 .
C25 H25C 0.9800 .
C26 H26A 0.9800 .
C26 H26B 0.9800 .
C26 H26C 0.9800 .
C23A H23D 0.9800 .
C23A H23E 0.9800 .
C23A H23F 0.9800 .
C24A H24D 0.9800 .
C24A H24E 0.9800 .
C24A H24F 0.9800 .
C25A H25D 0.9800 .
C25A H25E 0.9800 .
C25A H25F 0.9800 .
C26A H26D 0.9800 .
C26A H26E 0.9800 .
C26A H26F 0.9800 .
N2 H2 0.8800 .
C31 C32 1.44(2) .
C31 H31A 0.9800 .
C31 H31B 0.9800 .
C31 H31C 0.9800 .
C32 C30 1.379(11) .
C32 C30A 1.388(12) .
C30 C34 1.392(12) .
C30 H30 0.9500 .
C34 C31A 1.395(12) .
C34 H34 0.9500 .
C31A C33A 1.383(12) .
C31A H31G 0.9500 .
C33A C30A 1.377(12) .
C33A H33A 0.9500 .
C30A H30A 0.9500 .

loop_
_geom_torsion_atom_site_label_1
_geom_torsion_atom_site_label_2
_geom_torsion_atom_site_label_3
_geom_torsion_atom_site_label_4
_geom_torsion
_geom_torsion_site_symmetry_1
_geom_torsion_site_symmetry_4
O2 C1 C2 C7 2.9(3) . .
N1 C1 C2 C7 -178.59(15) . .
O2 C1 C2 C3 -174.8(2) . .
N1 C1 C2 C3 3.6(2) . .
C7 C2 C3 C4 179.51(15) . .
C1 C2 C3 C4 -2.7(2) . .
C7 C2 C3 C3 -0.4(3) . 3_565
C1 C2 C3 C3 177.40(18) . 3_565
C2 C3 C4 C6 179.73(15) . 3_565
C3 C3 C4 C6 -0.4(3) 3_565 3_565
C2 C3 C4 C5 0.2(2) . .
C3 C3 C4 C5 -179.89(17) 3_565 .
C6 C4 C5 O1 0.6(3) 3_565 .
C3 C4 C5 O1 -179.90(16) . .
C6 C4 C5 N1 -178.19(15) 3_565 .
C3 C4 C5 N1 1.3(2) . .
C3 C2 C7 C6 0.6(2) . .
C1 C2 C7 C6 -177.16(15) . .
C3 C2 C7 C8 -179.29(18) . .
C1 C2 C7 C8 3.0(3) . .
N2 C6 C7 C2 -179.68(14) . .
C4 C6 C7 C2 -0.3(2) 3_565 .
N2 C6 C7 C8 0.23(18) . .
C4 C6 C7 C8 179.60(15) 3_565 .
C2 C7 C8 C9 1.2(4) . .
C6 C7 C8 C9 -178.7(2) . .
C2 C7 C8 C13 -179.61(19) . .
C6 C7 C8 C13 0.51(18) . .
C13 C8 C9 C10 0.5(3) . .
C7 C8 C9 C10 179.67(19) . .
C8 C9 C10 C11 -0.2(3) . .
C9 C10 C11 C12 -0.2(3) . .
C10 C11 C12 C13 0.2(3) . .
C11 C12 C13 N2 -178.45(18) . .
C11 C12 C13 C8 0.2(3) . .
C9 C8 C13 N2 178.30(16) . .
C7 C8 C13 N2 -1.07(19) . .
C9 C8 C13 C12 -0.6(3) . .
C7 C8 C13 C12 -179.97(17) . .
C20 C15 C16 C17 -2.3(2) . .
N1 C15 C16 C17 175.73(14) . .
C20 C15 C16 C21 177.24(16) . .
N1 C15 C16 C21 -4.7(2) . .
C15 C16 C17 C18 0.1(3) . .
C21 C16 C17 C18 -179.40(17) . .
C16 C17 C18 C19 1.7(3) . .
C17 C18 C19 C20 -1.4(3) . .
C16 C15 C20 C19 2.5(3) . .
N1 C15 C20 C19 -175.49(15) . .
C16 C15 C20 C22 -177.41(17) . .
N1 C15 C20 C22 4.5(2) . .
C18 C19 C20 C15 -0.7(3) . .
C18 C19 C20 C22 179.30(19) . .
C15 C16 C21 C25A -139.2(10) . .
C17 C16 C21 C25A 40.3(10) . .
C15 C16 C21 C26 121.6(9) . .
C17 C16 C21 C26 -58.9(10) . .
C15 C16 C21 C25 -114.5(7) . .
C17 C16 C21 C25 65.0(7) . .
C15 C16 C21 C26A 97.6(8) . .
C17 C16 C21 C26A -82.9(8) . .
C15 C20 C22 C23A -111.3(11) . .
C19 C20 C22 C23A 68.8(11) . .
C15 C20 C22 C24 117.5(8) . .
C19 C20 C22 C24 -62.5(8) . .
C15 C20 C22 C23 -114.8(4) . .
C19 C20 C22 C23 65.2(4) . .
C15 C20 C22 C24A 123.4(11) . .
C19 C20 C22 C24A -56.5(11) . .
O1 C5 N1 C1 -179.08(16) . .
C4 C5 N1 C1 -0.3(2) . .
O1 C5 N1 C15 -5.0(2) . .
C4 C5 N1 C15 173.84(14) . .
O2 C1 N1 C5 176.36(19) . .
C2 C1 N1 C5 -2.2(3) . .
O2 C1 N1 C15 2.1(3) . .
C2 C1 N1 C15 -176.42(15) . .
C20 C15 N1 C5 -86.78(19) . .
C16 C15 N1 C5 95.09(19) . .
C20 C15 N1 C1 87.85(19) . .
C16 C15 N1 C1 -90.28(19) . .
C4 C6 N2 C13 179.75(16) 3_565 .
C7 C6 N2 C13 -0.90(19) . .
C12 C13 N2 C6 -179.90(18) . .
C8 C13 N2 C6 1.3(2) . .
C30A C32 C30 C34 2(3) . .
C31 C32 C30 C34 -178.1(12) . .
C32 C30 C34 C31A -1.4(19) . .
C30 C34 C31A C33A 0.7(14) . .
C34 C31A C33A C30A -1.0(14) . .
C31A C33A C30A C32 2(2) . .
C30 C32 C30A C33A -3(3) . .
C31 C32 C30A C33A 177.8(13) . .
